data_1508538
loop_
_publ_author_name
'Tsutsumi, Jun&#x2019;ya'
'Matsui, Hiroyuki'
'Yamada, Toshikazu'
'Kumai, Reiji'
'Hasegawa, Tatsuo'

_publ_section_title
;
 Generation and Diffusion of Photocarriers in Molecular Donor--Acceptor
 Systems: Dependence on Charge-Transfer Gap Energy
;
_journal_issue 45
_journal_name_full 'The Journal of Physical Chemistry C'
_journal_page_first 23957
_journal_paper_doi 10.1021/jp308720d
_journal_volume 116
_journal_year 2012
_chemical_formula_moiety (C16H20N2),(C12H4N4)
_chemical_formula_sum 'C28 H24 N6'
_chemical_formula_weight 444.54
_chemical_name_systematic
;
3,3',5,5'-tetramethylbenzidine
7,7,8,8-tetracyanoquinodimethnae 
;
_space_group_IT_number 14
_symmetry_cell_setting monoclinic
_symmetry_Int_Tables_number 14
_symmetry_space_group_name_Hall '-P 2yn'
_symmetry_space_group_name_H-M 'P 1 21/n 1'
_cell_angle_alpha 90.0000
_cell_angle_beta 100.229(11)
_cell_angle_gamma 90.0000
_cell_formula_units_Z 2
_cell_length_a 6.7481(12)
_cell_length_b 21.891(3)
_cell_length_c 8.1279(11)
_cell_measurement_reflns_used 5944
_cell_measurement_temperature 293.1
_cell_measurement_theta_max 71.5
_cell_measurement_theta_min 6.4
_cell_volume 1181.6(3)
_computing_cell_refinement PROCESS-AUTO
_computing_data_collection PROCESS-AUTO
_computing_data_reduction CrystalStructure
_computing_publication_material 'CrystalStructure 3.8'
_computing_structure_refinement CRYSTALS
_computing_structure_solution SIR2004
_diffrn_ambient_temperature 293.1
_diffrn_measured_fraction_theta_full 0.528
_diffrn_measured_fraction_theta_max 0.528
_diffrn_measurement_device_type IPDSC
_diffrn_radiation_type synchrotron
_diffrn_radiation_wavelength 1.00000
_diffrn_reflns_av_R_equivalents 0.017
_diffrn_reflns_limit_h_max 7
_diffrn_reflns_limit_h_min -4
_diffrn_reflns_limit_k_max 41
_diffrn_reflns_limit_k_min -33
_diffrn_reflns_limit_l_max 15
_diffrn_reflns_limit_l_min -10
_diffrn_reflns_number 8655
_diffrn_reflns_theta_full 72.04
_diffrn_reflns_theta_max 72.04
_exptl_absorpt_coefficient_mu 0.000
_exptl_absorpt_correction_T_max 1.000
_exptl_absorpt_correction_T_min 0.805
_exptl_absorpt_correction_type multi-scan
_exptl_crystal_colour black
_exptl_crystal_density_diffrn 1.249
_exptl_crystal_density_method 'not measured'
_exptl_crystal_description block
_exptl_crystal_F_000 468.00
_exptl_crystal_size_max 0.10
_exptl_crystal_size_mid 0.10
_exptl_crystal_size_min 0.05
_refine_diff_density_max 0.28
_refine_diff_density_min -0.18
_refine_ls_extinction_method none
_refine_ls_goodness_of_fit_ref 1.047
_refine_ls_hydrogen_treatment refall
_refine_ls_number_parameters 202
_refine_ls_number_reflns 1642
_refine_ls_R_factor_gt 0.0434
_refine_ls_shift/su_max 0.0000
_refine_ls_structure_factor_coef F
_refine_ls_weighting_details
;
    Chebychev polynomial with 3 parameters (Carruthers & Watkin, 1979)
    7.1457    3.7952    5.9889
;
_refine_ls_weighting_scheme calc
_refine_ls_wR_factor_ref 0.0493
_reflns_number_gt 1642
_reflns_number_total 4503
_reflns_threshold_expression F^2^>2.0\s(F^2^)
_cod_data_source_file jp308720d_si_002.cif
_cod_data_source_block TMBTQ
_cod_original_formula_sum 'C28 H24 N6 '
_cod_database_code 1508538

loop_
_symmetry_equiv_pos_site_id
_symmetry_equiv_pos_as_xyz
1 +X,+Y,+Z
2 1/2-X,1/2+Y,1/2-Z
3 -X,-Y,-Z
4 1/2+X,1/2-Y,1/2+Z

loop_
_atom_site_label
_atom_site_type_symbol
_atom_site_fract_x
_atom_site_fract_y
_atom_site_fract_z
_atom_site_U_iso_or_equiv
_atom_site_adp_type
_atom_site_occupancy
_atom_site_symmetry_multiplicity
_atom_site_calc_flag
N(1) N 0.0517(2) 0.20757(6) 0.2441(2) 0.0662(4) Uani 1.00 1 d
N(2) N 0.5237(2) 0.21533(6) 0.04621(18) 0.0667(4) Uani 1.00 1 d
N(3) N 0.5906(2) 0.10975(9) 0.50424(18) 0.0781(5) Uani 1.00 1 d
C(1) C 0.0430(2) 0.04012(5) 0.21109(13) 0.0392(3) Uani 1.00 1 d
C(2) C 0.5245(2) -0.00278(5) 0.17520(13) 0.0399(3) Uani 1.00 1 d
C(3) C 0.0562(2) 0.09777(6) 0.28297(14) 0.0422(3) Uani 1.00 1 d
C(4) C 0.0083(2) 0.14173(5) 0.00265(15) 0.0432(3) Uani 1.00 1 d
C(5) C -0.0069(2) 0.08332(5) -0.06270(14) 0.0406(3) Uani 1.00 1 d
C(7) C 0.5362(2) 0.10936(5) 0.18289(14) 0.0418(3) Uani 1.00 1 d
C(8) C 0.0378(2) 0.14956(5) 0.17783(16) 0.0440(3) Uani 1.00 1 d
C(9) C -0.0074(3) 0.19640(7) -0.1111(2) 0.0657(5) Uani 1.00 1 d
C(10) C 0.5296(2) 0.16776(5) 0.10542(15) 0.0474(4) Uani 1.00 1 d
C(11) C 0.5657(2) 0.10960(6) 0.36134(17) 0.0514(4) Uani 1.00 1 d
C(12) C 0.0900(3) 0.10554(9) 0.46983(17) 0.0596(5) Uani 1.00 1 d
C(13) C 0.4924(2) 0.05565(5) -0.08737(14) 0.0402(3) Uani 1.00 1 d
C(14) C 0.5179(2) 0.05536(5) 0.09172(13) 0.0378(3) Uani 1.00 1 d
C(17) C 0.0083(2) 0.03066(4) 0.03702(11) 0.0349(2) Uani 1.00 1 d
H(1) H 0.215(3) 0.1292(9) 0.506(2) 0.083(5) Uiso 1.00 1 c
H(2) H 0.112(3) 0.0668(12) 0.527(2) 0.098(6) Uiso 1.00 1 c
H(3) H -0.021(5) 0.1253(14) 0.508(3) 0.129(9) Uiso 1.00 1 c
H(4) H 0.045(3) 0.2112(11) 0.353(2) 0.092(6) Uiso 1.00 1 c
H(5) H 0.031(3) 0.2374(10) 0.171(2) 0.079(5) Uiso 1.00 1 c
H(6) H -0.116(3) 0.2236(9) -0.089(2) 0.080(5) Uiso 1.00 1 c
H(7) H -0.041(3) 0.1830(11) -0.230(2) 0.110(8) Uiso 1.00 1 c
H(8) H 0.122(4) 0.2202(13) -0.085(2) 0.110(8) Uiso 1.00 1 c
H(9) H 0.536(2) -0.0037(7) 0.2969(19) 0.057(4) Uiso 1.00 1 c
H(10) H 0.494(2) 0.0960(7) -0.147(2) 0.057(4) Uiso 1.00 1 c
H(11) H -0.035(2) 0.0788(7) -0.186(2) 0.063(4) Uiso 1.00 1 c
H(12) H 0.058(2) 0.0073(8) 0.292(2) 0.063(4) Uiso 1.00 1 c

loop_
_atom_site_aniso_label
_atom_site_aniso_U_11
_atom_site_aniso_U_22
_atom_site_aniso_U_33
_atom_site_aniso_U_12
_atom_site_aniso_U_13
_atom_site_aniso_U_23
N(1) 0.0810(13) 0.0467(6) 0.0709(8) -0.0043(5) 0.0132(7) -0.0223(5)
N(2) 0.0894(13) 0.0415(5) 0.0741(8) 0.0010(5) 0.0282(7) 0.0053(4)
N(3) 0.0701(14) 0.1145(12) 0.0495(6) -0.0115(8) 0.0100(6) -0.0078(7)
C(1) 0.0423(10) 0.0434(5) 0.0329(4) -0.0029(4) 0.0097(4) -0.0048(3)
C(2) 0.0447(10) 0.0382(4) 0.0372(4) 0.0001(4) 0.0081(4) 0.0075(3)
C(3) 0.0378(10) 0.0518(5) 0.0385(4) -0.0057(4) 0.0109(4) -0.0117(4)
C(4) 0.0460(11) 0.0357(4) 0.0480(5) 0.0036(4) 0.0089(5) -0.0020(3)
C(5) 0.0485(10) 0.0370(4) 0.0364(4) 0.0050(4) 0.0080(4) -0.0001(3)
C(7) 0.0440(10) 0.0384(4) 0.0442(5) -0.0011(4) 0.0113(5) 0.0008(3)
C(8) 0.0396(10) 0.0424(5) 0.0510(5) -0.0009(4) 0.0108(5) -0.0132(4)
C(9) 0.0880(17) 0.0391(6) 0.0683(9) 0.0087(7) 0.0091(8) 0.0086(5)
C(10) 0.0524(12) 0.0382(5) 0.0544(6) -0.0007(4) 0.0171(5) -0.0020(4)
C(11) 0.0474(13) 0.0580(7) 0.0493(6) -0.0046(5) 0.0102(6) -0.0037(4)
C(12) 0.0613(16) 0.0796(10) 0.0393(5) -0.0101(8) 0.0127(6) -0.0190(5)
C(13) 0.0451(10) 0.0359(4) 0.0401(5) 0.0014(4) 0.0090(4) 0.0088(3)
C(14) 0.0389(10) 0.0353(4) 0.0397(4) 0.0001(4) 0.0080(4) 0.0042(3)
C(17) 0.0387(9) 0.0348(4) 0.0322(3) 0.0010(3) 0.0092(4) -0.0023(2)
